data_2234407
loop_
_publ_author_name
'Haines, Alan H.'
'Hughes, David L.'

_publ_section_title
;
 Sodium (1<i>R</i>)-<small>D</small>-glucit-1-ylsulfonate monohydrate
;
_journal_coeditor_code SU2377
_journal_issue 4
_journal_name_full 'Acta Crystallographica Section E'
_journal_page_first m377
_journal_page_last m378
_journal_paper_doi 10.1107/S1600536812007210
_journal_volume 68
_journal_year 2012
_chemical_formula_iupac 'Na +, C6 H13 O9 S -, H2 O'
_chemical_formula_moiety 'Na +, C6 H13 O9 S -, H2 O'
_chemical_formula_structural '[Na (gluco-SO3) (H2O)]'
_chemical_formula_sum 'C6 H15 Na O10 S'
_chemical_formula_weight 302.23
_chemical_name_common
;
Sodium (1<i>R</i>)-<i>D</i>-glucit-1-ylsulfonate monohydrate
;
_chemical_name_systematic
'Sodium (1<i>R</i>,2<i>R</i>,3<i>S</i>,4<i>R</i>,5<i>R</i>)-1,2,3,4,5,6-hexahydroxyhexane-1-sulfonate monohydrate'
_space_group_IT_number 19
_symmetry_cell_setting orthorhombic
_symmetry_space_group_name_Hall 'P 2ac 2ab'
_symmetry_space_group_name_H-M 'P 21 21 21'
_atom_sites_solution_hydrogens geom
_atom_sites_solution_primary direct
_atom_sites_solution_secondary difmap
_audit_creation_method 'WinGX routine CIF_UPDATE'
_cell_angle_alpha 90
_cell_angle_beta 90
_cell_angle_gamma 90
_cell_formula_units_Z 12
_cell_length_a 8.81958(9)
_cell_length_b 16.8420(2)
_cell_length_c 22.7304(3)
_cell_measurement_reflns_used 27478
_cell_measurement_temperature 140.0(10)
_cell_measurement_theta_max 32.5632
_cell_measurement_theta_min 3.4561
_cell_volume 3376.36(7)
_computing_cell_refinement
;
CrysAlis PRO (Oxford Diffraction, 2010)
;
_computing_data_collection
;
CrysAlis PRO (Oxford Diffraction, 2010)
;
_computing_data_reduction
;
CrysAlis PRO (Oxford Diffraction, 2010)
;
_computing_molecular_graphics 'ORTEPII (Johnson, 1976) and ORTEP-3 (Farrugia, 1997)'
_computing_publication_material 'SHELXL97 (Sheldrick, 2008) and WinGX (Farrugia, 1999)'
_computing_structure_refinement 'SHELXL97 (Sheldrick, 2008)'
_computing_structure_solution 'SHELXS97 (Sheldrick, 2008)'
_diffrn_ambient_temperature 140.0(10)
_diffrn_detector_area_resol_mean 16.0050
_diffrn_measured_fraction_theta_full 0.997
_diffrn_measured_fraction_theta_max 0.997
_diffrn_measurement_device_type 'Oxford Diffraction Xcalibur 3/Sapphire3 CCD'
_diffrn_measurement_method 'Thin slice \f and \w scans'
_diffrn_radiation_monochromator graphite
_diffrn_radiation_source 'Enhance (Mo) X-ray Source'
_diffrn_radiation_type Mo-K\a
_diffrn_radiation_wavelength 0.71073
_diffrn_reflns_av_R_equivalents 0.0443
_diffrn_reflns_limit_h_max 12
_diffrn_reflns_limit_h_min -12
_diffrn_reflns_limit_k_max 23
_diffrn_reflns_limit_k_min -23
_diffrn_reflns_limit_l_max 31
_diffrn_reflns_limit_l_min -31
_diffrn_reflns_number 68733
_diffrn_reflns_theta_full 30
_diffrn_reflns_theta_max 30
_diffrn_reflns_theta_min 3.46
_exptl_absorpt_coefficient_mu 0.374
_exptl_absorpt_correction_T_max 1.000
_exptl_absorpt_correction_T_min 0.908
_exptl_absorpt_correction_type multi-scan
_exptl_absorpt_process_details
;
(CrysAlis RED; Oxford Diffraction, 2008)
;
_exptl_crystal_colour colourless
_exptl_crystal_density_diffrn 1.784
_exptl_crystal_density_method 'not measured'
_exptl_crystal_description prism
_exptl_crystal_F_000 1896
_exptl_crystal_size_max 0.30
_exptl_crystal_size_mid 0.19
_exptl_crystal_size_min 0.13
_refine_diff_density_max 0.527
_refine_diff_density_min -0.461
_refine_ls_abs_structure_details 'Flack (1983), 4356 Friedel pairs'
_refine_ls_abs_structure_Flack 0.02(3)
_refine_ls_extinction_method none
_refine_ls_goodness_of_fit_ref 0.929
_refine_ls_hydrogen_treatment mixed
_refine_ls_matrix_type full
_refine_ls_number_parameters 583
_refine_ls_number_reflns 9835
_refine_ls_number_restraints 0
_refine_ls_restrained_S_all 0.929
_refine_ls_R_factor_all 0.0373
_refine_ls_R_factor_gt 0.0276
_refine_ls_shift/su_max 0.001
_refine_ls_shift/su_mean 0
_refine_ls_structure_factor_coef Fsqd
_refine_ls_weighting_details 'calc w=1/[\s^2^(Fo^2^)+(0.0248P)^2^] where P=(Fo^2^+2Fc^2^)/3'
_refine_ls_weighting_scheme calc
_refine_ls_wR_factor_ref 0.0519
_reflns_number_gt 8207
_reflns_number_total 9835
_reflns_threshold_expression I>2\s(I)
_cod_data_source_file su2377.cif
_cod_data_source_block I
_cod_original_cell_volume 3376.37(7)
_cod_database_code 2234407
_cod_database_fobs_code 2234407

loop_
_symmetry_equiv_pos_as_xyz
'x, y, z'
'-x+1/2, -y, z+1/2'
'-x, y+1/2, -z+1/2'
'x+1/2, -y+1/2, -z'

loop_
_atom_site_type_symbol
_atom_site_label
_atom_site_fract_x
_atom_site_fract_y
_atom_site_fract_z
_atom_site_U_iso_or_equiv
_atom_site_adp_type
_atom_site_calc_flag
_atom_site_refinement_flags
_atom_site_occupancy
Na Na1 0.13614(6) 0.20117(4) 0.48122(3) 0.01344(14) Uani d . 1
C C1 0.37924(17) 0.49133(9) 0.38737(7) 0.0089(3) Uani d . 1
H H1 0.4307 0.4649 0.3545 0.011 Uiso calc R 1
O O1 0.23320(11) 0.45878(7) 0.39417(5) 0.0107(2) Uani d . 1
C C2 0.36436(16) 0.57970(9) 0.37396(7) 0.0091(3) Uani d . 1
H H2 0.4643 0.6022 0.3651 0.011 Uiso calc R 1
O O2 0.29707(13) 0.62124(6) 0.42243(5) 0.0121(2) Uani d . 1
C C3 0.25670(16) 0.59384(9) 0.32241(7) 0.0090(3) Uani d . 1
H H3 0.154 0.579 0.3347 0.011 Uiso calc R 1
O O3 0.25886(13) 0.67734(7) 0.31079(5) 0.0125(2) Uani d . 1
C C4 0.29518(15) 0.54829(9) 0.26626(7) 0.0089(3) Uani d . 1
H H4 0.2991 0.4914 0.2752 0.011 Uiso calc R 1
O O4 0.44056(12) 0.57338(7) 0.24505(5) 0.0145(2) Uani d . 1
C C5 0.17485(16) 0.56284(9) 0.21839(7) 0.0086(3) Uani d . 1
H H5 0.1701 0.6197 0.2093 0.01 Uiso calc R 1
O O5 0.02947(11) 0.53644(7) 0.23940(5) 0.0112(2) Uani d . 1
C C6 0.20478(17) 0.51686(9) 0.16275(7) 0.0130(3) Uani d . 1
H H6A 0.2987 0.5344 0.1448 0.016 Uiso calc R 1
H H6B 0.2131 0.4606 0.1713 0.016 Uiso calc R 1
O O6 0.08016(13) 0.53109(8) 0.12399(5) 0.0186(3) Uani d . 1
S S1 0.48430(4) 0.47327(2) 0.454827(17) 0.00845(7) Uani d . 1
O O7 0.38035(12) 0.48990(6) 0.50260(5) 0.0141(2) Uani d . 1
O O8 0.61356(11) 0.52732(6) 0.45317(5) 0.0129(2) Uani d . 1
O O9 0.52894(11) 0.38984(6) 0.45184(5) 0.0134(2) Uani d . 1
O O31 -0.07200(14) 0.19093(8) 0.41695(6) 0.0182(3) Uani d . 1
Na Na2 0.12042(7) 0.52742(4) 0.47754(3) 0.01419(14) Uani d . 1
C C11 0.37470(16) 0.16002(8) 0.38419(7) 0.0085(3) Uani d . 1
H H11 0.4221 0.1316 0.3514 0.01 Uiso calc R 1
O O11 0.23253(12) 0.12558(7) 0.39667(5) 0.0117(2) Uani d . 1
C C12 0.35304(16) 0.24679(9) 0.36746(7) 0.0099(3) Uani d . 1
H H12 0.4515 0.2701 0.3575 0.012 Uiso calc R 1
O O12 0.28739(12) 0.28985(7) 0.41568(5) 0.0130(2) Uani d . 1
C C13 0.24380(16) 0.25754(9) 0.31569(7) 0.0089(3) Uani d . 1
H H13 0.1417 0.2418 0.3281 0.011 Uiso calc R 1
O O13 0.24430(14) 0.34098(6) 0.30291(6) 0.0146(3) Uani d . 1
C C14 0.28632(15) 0.21128(9) 0.26046(7) 0.0097(3) Uani d . 1
H H14 0.2834 0.1542 0.2689 0.012 Uiso calc R 1
O O14 0.43666(12) 0.23329(7) 0.24221(5) 0.0150(2) Uani d . 1
C C15 0.17976(17) 0.22993(9) 0.20861(7) 0.0107(3) Uani d . 1
H H15 0.2049 0.2829 0.1937 0.013 Uiso calc R 1
O O15 0.02371(12) 0.23051(7) 0.22733(5) 0.0141(2) Uani d . 1
C C16 0.19286(17) 0.17162(9) 0.15842(7) 0.0132(3) Uani d . 1
H H16A 0.1321 0.1896 0.1254 0.016 Uiso calc R 1
H H16B 0.2976 0.1682 0.1456 0.016 Uiso calc R 1
O O16 0.14154(13) 0.09536(7) 0.17724(6) 0.0153(3) Uani d . 1
S S2 0.49099(4) 0.14863(2) 0.449704(18) 0.00980(8) Uani d . 1
O O17 0.39821(12) 0.17128(7) 0.49950(5) 0.0190(3) Uani d . 1
O O18 0.62086(11) 0.20125(6) 0.44188(5) 0.0163(2) Uani d . 1
O O19 0.53301(11) 0.06453(6) 0.45018(5) 0.0135(2) Uani d . 1
O O32 -0.09392(14) 0.49853(7) 0.41754(6) 0.0157(3) Uani d . 1
Na Na3 0.18414(7) 0.86152(4) 0.48930(3) 0.01404(14) Uani d . 1
C C21 0.41018(15) 0.82810(9) 0.38808(7) 0.0103(3) Uani d . 1
H H21 0.4517 0.8011 0.3535 0.012 Uiso calc R 1
O O21 0.27321(12) 0.79143(7) 0.40507(5) 0.0130(2) Uani d . 1
C C22 0.37895(16) 0.91475(9) 0.37330(7) 0.0097(3) Uani d . 1
H H22 0.4741 0.9411 0.3626 0.012 Uiso calc R 1
O O22 0.31453(13) 0.95299(7) 0.42371(5) 0.0125(2) Uani d . 1
C C23 0.26528(16) 0.92370(9) 0.32343(7) 0.0100(3) Uani d . 1
H H23 0.1658 0.9056 0.3372 0.012 Uiso calc R 1
O O23 0.25714(14) 1.00715(7) 0.31134(5) 0.0136(2) Uani d . 1
C C24 0.30638(16) 0.87809(9) 0.26775(7) 0.0094(3) Uani d . 1
H H24 0.3106 0.8212 0.2767 0.011 Uiso calc R 1
O O24 0.45210(12) 0.90377(7) 0.24678(5) 0.0156(2) Uani d . 1
C C25 0.19041(16) 0.89229(9) 0.21883(7) 0.0093(3) Uani d . 1
H H25 0.2031 0.9461 0.2032 0.011 Uiso calc R 1
O O25 0.03936(11) 0.88392(7) 0.24267(5) 0.0117(2) Uani d . 1
C C26 0.20396(17) 0.83301(9) 0.16940(7) 0.0140(3) Uani d . 1
H H26A 0.301 0.8389 0.1498 0.017 Uiso calc R 1
H H26B 0.1968 0.7794 0.1847 0.017 Uiso calc R 1
O O26 0.08309(13) 0.84798(7) 0.12910(5) 0.0176(3) Uani d . 1
S S3 0.54392(4) 0.82111(2) 0.448640(17) 0.01092(8) Uani d . 1
O O27 0.45870(12) 0.83333(6) 0.50307(5) 0.0156(2) Uani d . 1
O O28 0.65285(11) 0.88547(7) 0.43851(5) 0.0175(3) Uani d . 1
O O29 0.61220(12) 0.74280(6) 0.44472(5) 0.0186(3) Uani d . 1
O O33 -0.06144(15) 0.83394(8) 0.46595(7) 0.0323(4) Uani d . 1
H H1O 0.234(2) 0.4124(14) 0.3846(10) 0.041(7) Uiso d . 1
H H2O 0.3615(19) 0.6249(10) 0.4451(8) 0.015(5) Uiso d . 1
H H3O 0.172(2) 0.6912(11) 0.3051(8) 0.023(5) Uiso d . 1
H H4O 0.497(2) 0.5334(12) 0.2423(9) 0.031(6) Uiso d . 1
H H5O -0.011(3) 0.5613(14) 0.2642(10) 0.050(8) Uiso d . 1
H H6O 0.099(2) 0.5188(12) 0.0927(9) 0.028(6) Uiso d . 1
H H31A -0.148(2) 0.1898(12) 0.4262(9) 0.020(6) Uiso d . 1
H H31B -0.048(3) 0.1479(14) 0.4021(11) 0.056(8) Uiso d . 1
H H11O 0.240(2) 0.0802(14) 0.3868(10) 0.045(7) Uiso d . 1
H H12O 0.357(2) 0.3131(12) 0.4310(9) 0.028(6) Uiso d . 1
H H13O 0.161(2) 0.3537(11) 0.3003(8) 0.018(5) Uiso d . 1
H H14O 0.484(2) 0.1952(13) 0.2408(9) 0.030(6) Uiso d . 1
H H15O 0.002(2) 0.2767(12) 0.2307(8) 0.023(6) Uiso d . 1
H H16O 0.136(2) 0.0694(12) 0.1511(10) 0.031(7) Uiso d . 1
H H32A -0.078(2) 0.4475(12) 0.4088(9) 0.036(6) Uiso d . 1
H H32B -0.171(2) 0.5006(9) 0.4305(8) 0.005(5) Uiso d . 1
H H21O 0.273(2) 0.7427(13) 0.3984(9) 0.031(6) Uiso d . 1
H H22O 0.375(2) 0.9831(11) 0.4333(8) 0.020(6) Uiso d . 1
H H23O 0.170(2) 1.0184(12) 0.3015(10) 0.037(7) Uiso d . 1
H H24O 0.503(2) 0.8676(12) 0.2473(9) 0.024(6) Uiso d . 1
H H25O 0.013(2) 0.9270(11) 0.2492(9) 0.017(5) Uiso d . 1
H H26O 0.078(3) 0.8135(13) 0.1074(10) 0.050(8) Uiso d . 1
H H33A -0.073(2) 0.7851(12) 0.4627(9) 0.028(6) Uiso d . 1
H H33B -0.130(3) 0.8490(14) 0.4458(12) 0.060(9) Uiso d . 1

loop_
_atom_site_aniso_label
_atom_site_aniso_U_11
_atom_site_aniso_U_22
_atom_site_aniso_U_33
_atom_site_aniso_U_12
_atom_site_aniso_U_13
_atom_site_aniso_U_23
Na1 0.0146(3) 0.0141(3) 0.0116(3) -0.0019(2) 0.0030(2) -0.0002(3)
C1 0.0093(7) 0.0095(7) 0.0079(8) 0.0004(5) -0.0027(6) 0.0001(6)
O1 0.0106(5) 0.0085(5) 0.0131(6) -0.0017(4) -0.0014(4) -0.0009(5)
C2 0.0109(7) 0.0089(7) 0.0075(8) 0.0001(5) -0.0008(6) -0.0011(6)
O2 0.0163(6) 0.0113(6) 0.0086(6) 0.0035(4) -0.0051(5) -0.0047(4)
C3 0.0092(6) 0.0076(7) 0.0101(8) 0.0004(5) -0.0008(6) 0.0003(6)
O3 0.0143(5) 0.0065(5) 0.0167(6) 0.0021(5) -0.0058(5) 0.0003(5)
C4 0.0088(6) 0.0075(7) 0.0103(8) -0.0001(5) 0.0007(5) 0.0006(6)
O4 0.0082(5) 0.0168(6) 0.0184(6) 0.0011(5) 0.0028(5) -0.0010(5)
C5 0.0082(6) 0.0089(7) 0.0085(8) -0.0008(6) 0.0011(6) 0.0009(6)
O5 0.0089(5) 0.0150(5) 0.0096(6) -0.0028(4) 0.0019(4) -0.0036(5)
C6 0.0146(8) 0.0153(8) 0.0092(8) 0.0012(6) -0.0001(6) 0.0002(6)
O6 0.0208(6) 0.0286(7) 0.0064(6) 0.0041(5) -0.0028(5) -0.0042(6)
S1 0.00888(16) 0.00855(16) 0.00793(18) 0.00076(13) -0.00175(15) 0.00017(15)
O7 0.0145(5) 0.0194(6) 0.0085(6) 0.0036(4) 0.0002(5) 0.0009(5)
O8 0.0108(5) 0.0141(5) 0.0136(6) -0.0004(4) -0.0026(5) -0.0014(5)
O9 0.0169(5) 0.0096(5) 0.0136(6) 0.0016(4) -0.0055(5) 0.0008(5)
O31 0.0137(6) 0.0186(7) 0.0224(7) 0.0022(5) 0.0010(5) -0.0006(5)
Na2 0.0138(3) 0.0165(3) 0.0122(3) -0.0020(3) 0.0009(3) 0.0005(3)
C11 0.0094(6) 0.0094(8) 0.0068(7) 0.0010(5) -0.0014(6) -0.0004(6)
O11 0.0111(5) 0.0088(6) 0.0151(6) -0.0023(4) -0.0003(4) -0.0020(5)
C12 0.0089(7) 0.0091(7) 0.0116(8) -0.0006(5) -0.0013(6) -0.0020(6)
O12 0.0137(6) 0.0117(6) 0.0134(6) 0.0010(4) -0.0023(4) -0.0062(5)
C13 0.0086(6) 0.0075(7) 0.0107(8) 0.0002(5) -0.0008(6) -0.0003(6)
O13 0.0139(6) 0.0077(6) 0.0223(7) 0.0021(5) -0.0075(5) 0.0007(5)
C14 0.0082(6) 0.0076(7) 0.0133(8) -0.0014(5) 0.0015(6) 0.0005(6)
O14 0.0081(5) 0.0169(6) 0.0199(7) 0.0008(5) 0.0025(5) 0.0009(5)
C15 0.0102(7) 0.0109(7) 0.0110(8) -0.0010(6) 0.0003(6) 0.0025(6)
O15 0.0082(5) 0.0133(6) 0.0207(6) 0.0011(4) -0.0031(5) -0.0048(5)
C16 0.0156(7) 0.0149(8) 0.0091(8) -0.0027(6) 0.0008(6) 0.0029(7)
O16 0.0229(6) 0.0110(6) 0.0120(6) -0.0034(5) 0.0055(5) -0.0026(5)
S2 0.01007(16) 0.00945(16) 0.00987(19) 0.00082(13) -0.00216(16) -0.00123(16)
O17 0.0206(6) 0.0279(7) 0.0086(6) 0.0064(5) -0.0010(5) -0.0031(5)
O18 0.0131(5) 0.0137(6) 0.0221(7) -0.0024(4) -0.0055(5) 0.0000(5)
O19 0.0141(5) 0.0113(5) 0.0149(6) 0.0011(4) -0.0042(5) 0.0014(5)
O32 0.0116(6) 0.0181(6) 0.0174(7) 0.0014(5) 0.0025(5) 0.0010(5)
Na3 0.0128(3) 0.0131(3) 0.0162(4) -0.0009(2) 0.0038(3) -0.0015(3)
C21 0.0110(7) 0.0105(7) 0.0094(8) 0.0020(6) -0.0017(6) -0.0008(6)
O21 0.0134(5) 0.0083(6) 0.0172(6) -0.0023(4) -0.0010(5) -0.0011(5)
C22 0.0103(7) 0.0093(7) 0.0097(8) 0.0004(6) -0.0008(6) -0.0013(6)
O22 0.0144(5) 0.0106(6) 0.0124(6) -0.0003(5) -0.0011(5) -0.0059(5)
C23 0.0111(7) 0.0068(7) 0.0121(8) 0.0000(5) -0.0017(6) -0.0001(6)
O23 0.0158(6) 0.0078(5) 0.0172(7) 0.0020(4) -0.0090(5) -0.0013(5)
C24 0.0088(6) 0.0070(7) 0.0122(8) 0.0007(6) 0.0001(6) 0.0002(6)
O24 0.0083(5) 0.0176(6) 0.0208(7) 0.0008(5) 0.0023(5) -0.0004(5)
C25 0.0084(6) 0.0083(7) 0.0112(8) -0.0014(6) 0.0004(6) 0.0005(6)
O25 0.0087(5) 0.0105(6) 0.0160(6) -0.0007(4) -0.0002(4) -0.0021(5)
C26 0.0158(7) 0.0147(8) 0.0115(8) 0.0018(6) -0.0016(6) -0.0016(6)
O26 0.0220(6) 0.0181(6) 0.0127(6) 0.0012(5) -0.0083(5) -0.0061(5)
S3 0.01138(16) 0.01143(17) 0.00994(19) 0.00368(14) -0.00212(15) -0.00099(16)
O27 0.0182(5) 0.0174(6) 0.0112(6) 0.0044(5) -0.0012(5) -0.0022(5)
O28 0.0118(5) 0.0207(6) 0.0200(7) -0.0007(4) -0.0050(4) 0.0019(5)
O29 0.0243(6) 0.0182(6) 0.0133(6) 0.0117(5) -0.0026(5) 0.0001(5)
O33 0.0161(6) 0.0170(7) 0.0638(11) -0.0002(5) -0.0121(7) 0.0021(7)

loop_
_atom_type_symbol
_atom_type_description
_atom_type_scat_dispersion_real
_atom_type_scat_dispersion_imag
_atom_type_scat_source
C C 0.0033 0.0016 'International Tables Vol C Tables 4.2.6.8 and 6.1.1.4'
H H 0 0 'International Tables Vol C Tables 4.2.6.8 and 6.1.1.4'
O O 0.0106 0.006 'International Tables Vol C Tables 4.2.6.8 and 6.1.1.4'
S S 0.1246 0.1234 'International Tables Vol C Tables 4.2.6.8 and 6.1.1.4'
Na Na 0.0362 0.0249 'International Tables Vol C Tables 4.2.6.8 and 6.1.1.4'

loop_
_geom_angle_atom_site_label_1
_geom_angle_atom_site_label_2
_geom_angle_atom_site_label_3
_geom_angle_site_symmetry_1
_geom_angle_site_symmetry_3
_geom_angle
O31 Na1 O9 . 4_456 92.30(5)
O31 Na1 O17 . . 147.47(5)
O9 Na1 O17 4_456 . 97.93(4)
O31 Na1 O18 . 4_456 117.27(5)
O9 Na1 O18 4_456 4_456 87.29(4)
O17 Na1 O18 . 4_456 94.09(4)
O31 Na1 O11 . . 75.30(4)
O9 Na1 O11 4_456 . 107.86(4)
O17 Na1 O11 . . 72.17(4)
O18 Na1 O11 4_456 . 160.51(4)
O31 Na1 O12 . . 95.18(5)
O9 Na1 O12 4_456 . 171.33(5)
O17 Na1 O12 . . 73.40(4)
O18 Na1 O12 4_456 . 93.14(4)
O11 Na1 O12 . . 70.02(4)
O31 Na1 C11 . . 94.06(5)
O9 Na1 C11 4_456 . 125.53(4)
O17 Na1 C11 . . 55.10(4)
O18 Na1 C11 4_456 . 134.63(4)
O11 Na1 C11 . . 25.89(4)
O12 Na1 C11 . . 49.59(4)
O31 Na1 S2 . 4_456 92.86(4)
O9 Na1 S2 4_456 4_456 92.08(3)
O17 Na1 S2 . 4_456 117.38(4)
O18 Na1 S2 4_456 4_456 24.72(3)
O11 Na1 S2 . 4_456 156.93(4)
O12 Na1 S2 . 4_456 91.90(3)
C11 Na1 S2 . 4_456 141.33(3)
O31 Na1 S2 . . 125.47(4)
O9 Na1 S2 4_456 . 110.06(3)
O17 Na1 S2 . . 22.65(3)
O18 Na1 S2 4_456 . 113.01(3)
O11 Na1 S2 . . 50.87(3)
O12 Na1 S2 . . 61.86(3)
C11 Na1 S2 . . 32.52(3)
S2 Na1 S2 4_456 . 133.06(2)
O31 Na1 H31B . . 18.6(6)
O9 Na1 H31B 4_456 . 88.4(5)
O17 Na1 H31B . . 130.7(6)
O18 Na1 H31B 4_456 . 135.2(6)
O11 Na1 H31B . . 59.5(6)
O12 Na1 H31B . . 97.3(5)
C11 Na1 H31B . . 81.6(6)
S2 Na1 H31B 4_456 . 111.1(6)
S2 Na1 H31B . . 110.4(6)
O1 C1 C2 . . 108.85(12)
O1 C1 S1 . . 107.98(10)
C2 C1 S1 . . 112.08(10)
O1 C1 Na2 . . 48.41(7)
C2 C1 Na2 . . 83.02(9)
S1 C1 Na2 . . 81.47(6)
O1 C1 H1 . . 109.3
C2 C1 H1 . . 109.3
S1 C1 H1 . . 109.3
Na2 C1 H1 . . 157.7
C1 O1 Na2 . . 105.93(9)
C1 O1 H1O . . 109.7(15)
Na2 O1 H1O . . 132.2(15)
O2 C2 C1 . . 111.00(13)
O2 C2 C3 . . 104.85(12)
C1 C2 C3 . . 111.04(12)
O2 C2 H2 . . 109.9
C1 C2 H2 . . 109.9
C3 C2 H2 . . 109.9
C2 O2 Na2 . . 109.17(8)
C2 O2 H2O . . 104.4(13)
Na2 O2 H2O . . 99.8(14)
O3 C3 C2 . . 106.65(12)
O3 C3 C4 . . 109.67(12)
C2 C3 C4 . . 115.14(12)
O3 C3 H3 . . 108.4
C2 C3 H3 . . 108.4
C4 C3 H3 . . 108.4
C3 O3 H3O . . 107.4(13)
O4 C4 C3 . . 109.37(12)
O4 C4 C5 . . 109.38(12)
C3 C4 C5 . . 110.95(12)
O4 C4 H4 . . 109
C3 C4 H4 . . 109
C5 C4 H4 . . 109
C4 O4 H4O . . 108.6(14)
O5 C5 C6 . . 106.02(12)
O5 C5 C4 . . 109.30(12)
C6 C5 C4 . . 113.00(12)
O5 C5 H5 . . 109.5
C6 C5 H5 . . 109.5
C4 C5 H5 . . 109.5
C5 O5 H5O . . 118.7(18)
O6 C6 C5 . . 107.26(12)
O6 C6 H6A . . 110.3
C5 C6 H6A . . 110.3
O6 C6 H6B . . 110.3
C5 C6 H6B . . 110.3
H6A C6 H6B . . 108.5
C6 O6 H6O . . 111.3(16)
O7 S1 O8 . . 113.15(7)
O7 S1 O9 . . 113.05(7)
O8 S1 O9 . . 112.85(6)
O7 S1 C1 . . 106.11(7)
O8 S1 C1 . . 105.79(7)
O9 S1 C1 . . 105.02(7)
O7 S1 Na2 . . 39.78(5)
O8 S1 Na2 . . 125.31(5)
O9 S1 Na2 . . 121.54(4)
C1 S1 Na2 . . 66.37(5)
S1 O7 Na2 . . 117.95(7)
S1 O8 Na3 . 4_566 133.20(7)
S1 O9 Na1 . 4_556 134.70(7)
Na1 O31 H31A . . 124.0(17)
Na1 O31 H31B . . 96.7(17)
H31A O31 H31B . . 110(2)
O32 Na2 O19 . 4_456 90.30(5)
O32 Na2 O28 . 4_466 131.93(5)
O19 Na2 O28 4_456 4_466 83.62(4)
O32 Na2 O1 . . 77.37(4)
O19 Na2 O1 4_456 . 111.11(4)
O28 Na2 O1 4_466 . 148.51(4)
O32 Na2 O7 . . 145.58(5)
O19 Na2 O7 4_456 . 88.56(4)
O28 Na2 O7 4_466 . 82.09(4)
O1 Na2 O7 . . 71.05(4)
O32 Na2 O2 . . 109.30(5)
O19 Na2 O2 4_456 . 159.82(5)
O28 Na2 O2 4_466 . 86.53(4)
O1 Na2 O2 . . 70.22(4)
O7 Na2 O2 . . 72.63(4)
O32 Na2 O27 . 4_466 81.71(4)
O19 Na2 O27 4_456 4_466 105.82(4)
O28 Na2 O27 4_466 4_466 54.91(4)
O1 Na2 O27 . 4_466 137.24(4)
O7 Na2 O27 . 4_466 131.45(4)
O2 Na2 O27 . 4_466 82.44(4)
O32 Na2 S3 . 4_466 107.62(4)
O19 Na2 S3 4_456 4_466 95.18(3)
O28 Na2 S3 4_466 4_466 27.03(3)
O1 Na2 S3 . 4_466 153.37(4)
O7 Na2 S3 . 4_466 106.74(3)
O2 Na2 S3 . 4_466 83.68(3)
O27 Na2 S3 4_466 4_466 27.87(2)
O32 Na2 C1 . . 99.46(5)
O19 Na2 C1 4_456 . 124.12(4)
O28 Na2 C1 4_466 . 123.19(4)
O1 Na2 C1 . . 25.66(4)
O7 Na2 C1 . . 54.42(4)
O2 Na2 C1 . . 49.61(4)
O27 Na2 C1 4_466 . 129.96(4)
S3 Na2 C1 4_466 . 131.89(3)
O32 Na2 S1 . . 127.73(4)
O19 Na2 S1 4_456 . 103.72(3)
O28 Na2 S1 4_466 . 99.89(3)
O1 Na2 S1 . . 50.49(3)
O7 Na2 S1 . . 22.27(3)
O2 Na2 S1 . . 60.73(3)
O27 Na2 S1 4_466 . 137.71(3)
S3 Na2 S1 4_466 . 120.50(2)
C1 Na2 S1 . . 32.16(3)
O11 C11 C12 . . 109.48(11)
O11 C11 S2 . . 107.06(10)
C12 C11 S2 . . 112.14(10)
O11 C11 Na1 . . 49.53(7)
C12 C11 Na1 . . 83.05(8)
S2 C11 Na1 . . 79.94(5)
O11 C11 H11 . . 109.4
C12 C11 H11 . . 109.4
S2 C11 H11 . . 109.4
Na1 C11 H11 . . 158.8
C11 O11 Na1 . . 104.58(9)
C11 O11 H11O . . 105.5(16)
Na1 O11 H11O . . 137.9(17)
O12 C12 C11 . . 110.16(12)
O12 C12 C13 . . 105.85(11)
C11 C12 C13 . . 112.61(12)
O12 C12 H12 . . 109.4
C11 C12 H12 . . 109.4
C13 C12 H12 . . 109.4
C12 O12 Na1 . . 111.64(8)
C12 O12 H12O . . 105.7(14)
Na1 O12 H12O . . 116.0(14)
O13 C13 C14 . . 109.46(12)
O13 C13 C12 . . 105.62(12)
C14 C13 C12 . . 114.68(12)
O13 C13 H13 . . 109
C14 C13 H13 . . 109
C12 C13 H13 . . 109
C13 O13 H13O . . 106.6(14)
O14 C14 C13 . . 109.43(12)
O14 C14 C15 . . 106.83(12)
C13 C14 C15 . . 112.08(12)
O14 C14 H14 . . 109.5
C13 C14 H14 . . 109.5
C15 C14 H14 . . 109.5
C14 O14 H14O . . 107.3(15)
O15 C15 C16 . . 107.50(12)
O15 C15 C14 . . 111.01(13)
C16 C15 C14 . . 113.51(13)
O15 C15 H15 . . 108.2
C16 C15 H15 . . 108.2
C14 C15 H15 . . 108.2
C15 O15 H15O . . 105.4(13)
O16 C16 C15 . . 109.55(13)
O16 C16 H16A . . 109.8
C15 C16 H16A . . 109.8
O16 C16 H16B . . 109.8
C15 C16 H16B . . 109.8
H16A C16 H16B . . 108.2
C16 O16 H16O . . 108.1(17)
O17 S2 O18 . . 112.27(7)
O17 S2 O19 . . 113.09(7)
O18 S2 O19 . . 112.94(6)
O17 S2 C11 . . 107.07(6)
O18 S2 C11 . . 106.19(7)
O19 S2 C11 . . 104.54(7)
O17 S2 Na1 . 4_556 68.83(5)
O18 S2 Na1 . 4_556 43.52(5)
O19 S2 Na1 . 4_556 130.66(5)
C11 S2 Na1 . 4_556 122.49(5)
O17 S2 Na1 . . 39.71(5)
O18 S2 Na1 . . 127.05(5)
O19 S2 Na1 . . 119.56(4)
C11 S2 Na1 . . 67.54(5)
Na1 S2 Na1 4_556 . 93.415(13)
S2 O17 Na1 . . 117.64(6)
S2 O18 Na1 . 4_556 111.76(6)
S2 O19 Na2 . 4_556 135.63(7)
Na2 O32 H32A . . 101.7(13)
Na2 O32 H32B . . 119.5(13)
H32A O32 H32B . . 105.9(18)
O33 Na3 O8 . 4_466 92.29(5)
O33 Na3 O21 . . 91.45(5)
O8 Na3 O21 4_466 . 157.31(5)
O33 Na3 O29 . 4_466 75.20(5)
O8 Na3 O29 4_466 4_466 99.47(4)
O21 Na3 O29 . 4_466 103.12(5)
O33 Na3 O22 . . 115.83(6)
O8 Na3 O22 4_466 . 87.82(4)
O21 Na3 O22 . . 70.45(4)
O29 Na3 O22 4_466 . 166.73(5)
O33 Na3 O27 . . 156.36(5)
O8 Na3 O27 4_466 . 109.72(4)
O21 Na3 O27 . . 71.67(4)
O29 Na3 O27 4_466 . 92.24(4)
O22 Na3 O27 . . 74.80(4)
O33 Na3 C21 . . 113.71(5)
O8 Na3 C21 4_466 . 136.36(4)
O21 Na3 C21 . . 25.89(4)
O29 Na3 C21 4_466 . 120.16(4)
O22 Na3 C21 . . 49.86(4)
O27 Na3 C21 . . 55.38(4)
O33 Na3 S3 . . 142.11(5)
O8 Na3 S3 4_466 . 123.93(3)
O21 Na3 S3 . . 50.94(3)
O29 Na3 S3 4_466 . 105.82(3)
O22 Na3 S3 . . 61.01(3)
O27 Na3 S3 . . 23.14(3)
C21 Na3 S3 . . 32.25(3)
O33 Na3 H33A . . 17.0(4)
O8 Na3 H33A 4_466 . 106.4(4)
O21 Na3 H33A . . 81.9(4)
O29 Na3 H33A 4_466 . 64.2(4)
O22 Na3 H33A . . 124.5(4)
O27 Na3 H33A . . 139.6(4)
C21 Na3 H33A . . 106.9(4)
S3 Na3 H33A . . 129.6(4)
O21 C21 C22 . . 108.97(12)
O21 C21 S3 . . 108.68(10)
C22 C21 S3 . . 110.29(10)
O21 C21 Na3 . . 47.52(7)
C22 C21 Na3 . . 82.72(8)
S3 C21 Na3 . . 82.35(6)
O21 C21 H21 . . 109.6
C22 C21 H21 . . 109.6
S3 C21 H21 . . 109.6
Na3 C21 H21 . . 157.1
C21 O21 Na3 . . 106.59(9)
C21 O21 H21O . . 112.5(14)
Na3 O21 H21O . . 129.3(14)
O22 C22 C23 . . 106.87(12)
O22 C22 C21 . . 109.05(12)
C23 C22 C21 . . 112.26(12)
O22 C22 H22 . . 109.5
C23 C22 H22 . . 109.5
C21 C22 H22 . . 109.5
C22 O22 Na3 . . 113.14(9)
C22 O22 H22O . . 104.5(14)
Na3 O22 H22O . . 125.0(15)
O23 C23 C22 . . 105.85(12)
O23 C23 C24 . . 110.29(13)
C22 C23 C24 . . 114.34(12)
O23 C23 H23 . . 108.7
C22 C23 H23 . . 108.7
C24 C23 H23 . . 108.7
C23 O23 H23O . . 108.9(15)
O24 C24 C23 . . 109.66(12)
O24 C24 C25 . . 108.04(12)
C23 C24 C25 . . 111.46(12)
O24 C24 H24 . . 109.2
C23 C24 H24 . . 109.2
C25 C24 H24 . . 109.2
C24 O24 H24O . . 106.5(15)
O25 C25 C26 . . 106.73(12)
O25 C25 C24 . . 109.19(12)
C26 C25 C24 . . 112.65(12)
O25 C25 H25 . . 109.4
C26 C25 H25 . . 109.4
C24 C25 H25 . . 109.4
C25 O25 H25O . . 105.1(14)
O26 C26 C25 . . 107.57(12)
O26 C26 H26A . . 110.2
C25 C26 H26A . . 110.2
O26 C26 H26B . . 110.2
C25 C26 H26B . . 110.2
H26A C26 H26B . . 108.5
C26 O26 H26O . . 108.7(18)
O29 S3 O27 . . 113.12(7)
O29 S3 O28 . . 112.95(7)
O27 S3 O28 . . 111.44(7)
O29 S3 C21 . . 106.35(7)
O27 S3 C21 . . 107.35(7)
O28 S3 C21 . . 104.98(7)
O29 S3 Na2 . 4_566 133.17(5)
O27 S3 Na2 . 4_566 62.75(5)
O28 S3 Na2 . 4_566 48.70(5)
C21 S3 Na2 . 4_566 119.59(5)
O29 S3 Na3 . . 126.14(5)
O27 S3 Na3 . . 41.97(4)
O28 S3 Na3 . . 120.66(5)
C21 S3 Na3 . . 65.41(5)
Na2 S3 Na3 4_566 . 83.765(17)
S3 O27 Na3 . . 114.89(6)
S3 O27 Na2 . 4_566 89.38(5)
Na3 O27 Na2 . 4_566 111.00(4)
S3 O28 Na2 . 4_566 104.27(6)
S3 O29 Na3 . 4_566 137.50(7)
Na3 O33 H33A . . 109.9(13)
Na3 O33 H33B . . 142.1(18)
H33A O33 H33B . . 100(2)

loop_
_geom_bond_atom_site_label_1
_geom_bond_atom_site_label_2
_geom_bond_site_symmetry_2
_geom_bond_distance
Na1 O31 . 2.3524(14)
Na1 O9 4_456 2.3577(12)
Na1 O17 . 2.4017(12)
Na1 O18 4_456 2.4031(13)
Na1 O11 . 2.4570(14)
Na1 O12 . 2.4958(13)
Na1 C11 . 3.1258(16)
Na1 S2 4_456 3.2410(7)
Na1 S2 . 3.3303(7)
Na1 H31B . 2.58(2)
C1 O1 . 1.4083(18)
C1 C2 . 1.525(2)
C1 S1 . 1.8172(15)
C1 Na2 . 3.1275(17)
C1 H1 . 0.98
O1 Na2 . 2.4325(13)
O1 H1O . 0.81(2)
C2 O2 . 1.4335(18)
C2 C3 . 1.527(2)
C2 H2 . 0.98
O2 Na2 . 2.5483(13)
O2 H2O . 0.770(17)
C3 O3 . 1.4311(18)
C3 C4 . 1.527(2)
C3 H3 . 0.98
O3 H3O . 0.813(19)
C4 O4 . 1.4336(17)
C4 C5 . 1.540(2)
C4 H4 . 0.98
O4 H4O . 0.84(2)
C5 O5 . 1.4386(17)
C5 C6 . 1.506(2)
C5 H5 . 0.98
O5 H5O . 0.79(2)
C6 O6 . 1.4290(19)
C6 H6A . 0.97
C6 H6B . 0.97
O6 H6O . 0.76(2)
S1 O7 . 1.4484(12)
S1 O8 . 1.4595(10)
S1 O9 . 1.4608(10)
S1 Na2 . 3.3760(7)
O7 Na2 . 2.4452(12)
O8 Na3 4_566 2.3669(12)
O9 Na1 4_556 2.3577(12)
O31 H31A . 0.700(19)
O31 H31B . 0.83(2)
Na2 O32 . 2.3812(14)
Na2 O19 4_456 2.3857(12)
Na2 O28 4_466 2.4239(13)
Na2 O27 4_466 2.7802(12)
Na2 S3 4_466 3.1271(7)
C11 O11 . 1.4103(17)
C11 C12 . 1.522(2)
C11 S2 . 1.8183(15)
C11 H11 . 0.98
O11 H11O . 0.80(2)
C12 O12 . 1.4363(18)
C12 C13 . 1.532(2)
C12 H12 . 0.98
O12 H12O . 0.81(2)
C13 O13 . 1.4351(18)
C13 C14 . 1.524(2)
C13 H13 . 0.98
O13 H13O . 0.768(18)
C14 O14 . 1.4379(17)
C14 C15 . 1.540(2)
C14 H14 . 0.98
O14 H14O . 0.77(2)
C15 O15 . 1.4406(18)
C15 C16 . 1.510(2)
C15 H15 . 0.98
O15 H15O . 0.805(19)
C16 O16 . 1.4275(18)
C16 H16A . 0.97
C16 H16B . 0.97
O16 H16O . 0.74(2)
S2 O17 . 1.4479(11)
S2 O18 . 1.4591(11)
S2 O19 . 1.4640(10)
S2 Na1 4_556 3.2410(7)
O18 Na1 4_556 2.4031(13)
O19 Na2 4_556 2.3857(12)
O32 H32A . 0.89(2)
O32 H32B . 0.741(18)
Na3 O33 . 2.2778(14)
Na3 O8 4_466 2.3669(12)
Na3 O21 . 2.3824(13)
Na3 O29 4_466 2.3955(12)
Na3 O22 . 2.4329(13)
Na3 O27 . 2.4874(12)
Na3 C21 . 3.0959(16)
Na3 S3 . 3.3744(7)
Na3 H33A . 2.678(19)
C21 O21 . 1.4106(17)
C21 C22 . 1.523(2)
C21 S3 . 1.8166(14)
C21 H21 . 0.98
O21 H21O . 0.84(2)
C22 O22 . 1.4319(18)
C22 C23 . 1.521(2)
C22 H22 . 0.98
O22 H22O . 0.765(18)
C23 O23 . 1.4339(17)
C23 C24 . 1.524(2)
C23 H23 . 0.98
O23 H23O . 0.83(2)
C24 O24 . 1.4374(17)
C24 C25 . 1.530(2)
C24 H24 . 0.98
O24 H24O . 0.76(2)
C25 O25 . 1.4449(17)
C25 C26 . 1.508(2)
C25 H25 . 0.98
O25 H25O . 0.777(19)
C26 O26 . 1.4280(19)
C26 H26A . 0.97
C26 H26B . 0.97
O26 H26O . 0.76(2)
S3 O29 . 1.4526(11)
S3 O27 . 1.4621(11)
S3 O28 . 1.4666(11)
S3 Na2 4_566 3.1271(7)
O27 Na2 4_566 2.7802(12)
O28 Na2 4_566 2.4239(13)
O29 Na3 4_566 2.3955(12)
O33 H33A . 0.833(19)
O33 H33B . 0.80(3)

loop_
_geom_hbond_atom_site_label_D
_geom_hbond_atom_site_label_H
_geom_hbond_atom_site_label_A
_geom_hbond_site_symmetry_A
_geom_hbond_distance_DH
_geom_hbond_distance_HA
_geom_hbond_distance_DA
_geom_hbond_angle_DHA
O1 H1O O13 . 0.81(2) 2.21(2) 2.8719(17) 139(2)
O1 H1O O12 . 0.81(2) 2.23(2) 2.9262(16) 144(2)
O2 H2O O33 4_566 0.770(17) 2.243(19) 2.927(2) 148.5(17)
O3 H3O O15 3 0.813(19) 1.989(19) 2.7862(15) 166.9(19)
O4 H4O O24 3_645 0.84(2) 2.24(2) 3.0150(16) 153.0(19)
O5 H5O O16 3 0.79(2) 1.85(2) 2.6172(16) 164(2)
O6 H6O O7 2_564 0.76(2) 2.06(2) 2.8035(17) 166(2)
O11 H11O O22 1_545 0.80(2) 2.39(2) 3.0578(16) 141(2)
O11 H11O O23 1_545 0.80(2) 2.12(2) 2.7906(17) 142(2)
O12 H12O O9 . 0.81(2) 2.05(2) 2.8372(15) 165.7(19)
O13 H13O O25 3_545 0.768(18) 2.082(19) 2.8027(16) 156.5(19)
O14 H14O O4 3_645 0.77(2) 2.18(2) 2.9173(16) 162(2)
O15 H15O O25 3_545 0.805(19) 1.939(19) 2.7296(16) 167(2)
O16 H16O O32 3_545 0.74(2) 2.00(2) 2.7346(18) 173(2)
O21 H21O O2 . 0.84(2) 2.13(2) 2.9010(16) 153.9(19)
O21 H21O O3 . 0.84(2) 2.28(2) 2.8810(17) 129.4(18)
O22 H22O O19 1_565 0.765(18) 1.995(18) 2.7576(15) 175(2)
O23 H23O O5 3 0.83(2) 2.01(2) 2.8219(15) 168(2)
O24 H24O O14 3_655 0.76(2) 2.34(2) 3.0445(16) 156.3(19)
O25 H25O O5 3 0.777(19) 1.898(19) 2.6709(15) 173(2)
O26 H26O O31 3 0.76(2) 2.14(2) 2.8463(18) 155(2)
O31 H31A O18 1_455 0.700(19) 2.08(2) 2.7729(17) 170(2)
O31 H31B O6 3_545 0.83(2) 2.07(2) 2.8493(18) 156(2)
O32 H32A O26 3_545 0.89(2) 1.89(2) 2.7501(17) 163(2)
O32 H32B O8 1_455 0.741(18) 2.019(18) 2.7471(16) 167.1(17)
O33 H33A O27 4_466 0.833(19) 2.16(2) 2.9093(18) 149.9(19)
O33 H33B O28 1_455 0.80(3) 2.02(3) 2.7371(17) 150(2)

loop_
_geom_torsion_atom_site_label_1
_geom_torsion_atom_site_label_2
_geom_torsion_atom_site_label_3
_geom_torsion_atom_site_label_4
_geom_torsion_site_symmetry_1
_geom_torsion_site_symmetry_4
_geom_torsion
C2 C1 O1 Na2 . . -61.66(12)
S1 C1 O1 Na2 . . 60.24(9)
O1 C1 C2 O2 . . 63.89(15)
S1 C1 C2 O2 . . -55.48(14)
Na2 C1 C2 O2 . . 22.35(10)
O1 C1 C2 C3 . . -52.32(16)
S1 C1 C2 C3 . . -171.69(10)
Na2 C1 C2 C3 . . -93.86(11)
C1 C2 O2 Na2 . . -29.37(13)
C3 C2 O2 Na2 . . 90.61(11)
O2 C2 C3 O3 . . 64.02(14)
C1 C2 C3 O3 . . -176.03(12)
O2 C2 C3 C4 . . -174.09(12)
C1 C2 C3 C4 . . -54.14(17)
O3 C3 C4 O4 . . 57.66(15)
C2 C3 C4 O4 . . -62.60(16)
O3 C3 C4 C5 . . -63.10(15)
C2 C3 C4 C5 . . 176.65(12)
O4 C4 C5 O5 . . 179.08(12)
C3 C4 C5 O5 . . -60.17(15)
O4 C4 C5 C6 . . 61.28(16)
C3 C4 C5 C6 . . -177.98(12)
O5 C5 C6 O6 . . 56.17(15)
C4 C5 C6 O6 . . 175.88(12)
O1 C1 S1 O7 . . -42.71(11)
C2 C1 S1 O7 . . 77.17(11)
Na2 C1 S1 O7 . . -1.68(6)
O1 C1 S1 O8 . . -163.17(9)
C2 C1 S1 O8 . . -43.29(12)
Na2 C1 S1 O8 . . -122.13(5)
O1 C1 S1 O9 . . 77.25(11)
C2 C1 S1 O9 . . -162.87(10)
Na2 C1 S1 O9 . . 118.28(5)
O1 C1 S1 Na2 . . -41.03(8)
C2 C1 S1 Na2 . . 78.85(10)
O8 S1 O7 Na2 . . 117.97(7)
O9 S1 O7 Na2 . . -112.18(7)
C1 S1 O7 Na2 . . 2.40(8)
O7 S1 O8 Na3 . 4_566 -2.09(11)
O9 S1 O8 Na3 . 4_566 -132.04(8)
C1 S1 O8 Na3 . 4_566 113.67(9)
Na2 S1 O8 Na3 . 4_566 41.74(11)
O7 S1 O9 Na1 . 4_556 -54.52(10)
O8 S1 O9 Na1 . 4_556 75.48(10)
C1 S1 O9 Na1 . 4_556 -169.76(8)
Na2 S1 O9 Na1 . 4_556 -98.56(8)
C1 O1 Na2 O32 . . 148.82(9)
C1 O1 Na2 O19 . 4_456 -125.81(8)
C1 O1 Na2 O28 . 4_466 -12.09(14)
C1 O1 Na2 O7 . . -45.08(8)
C1 O1 Na2 O2 . . 32.68(8)
C1 O1 Na2 O27 . 4_466 86.20(10)
C1 O1 Na2 S3 . 4_466 44.62(13)
C1 O1 Na2 S1 . . -35.18(7)
S1 O7 Na2 O32 . . 45.00(12)
S1 O7 Na2 O19 . 4_456 133.42(7)
S1 O7 Na2 O28 . 4_466 -142.81(7)
S1 O7 Na2 O1 . . 20.50(7)
S1 O7 Na2 O2 . . -53.99(7)
S1 O7 Na2 O27 . 4_466 -116.60(7)
S1 O7 Na2 S3 . 4_466 -131.60(6)
S1 O7 Na2 C1 . . -1.65(6)
C2 O2 Na2 O32 . . -68.99(10)
C2 O2 Na2 O19 . 4_456 96.70(15)
C2 O2 Na2 O28 . 4_466 157.53(9)
C2 O2 Na2 O1 . . -0.83(8)
C2 O2 Na2 O7 . . 74.74(9)
C2 O2 Na2 O27 . 4_466 -147.42(9)
C2 O2 Na2 S3 . 4_466 -175.48(9)
C2 O2 Na2 C1 . . 17.04(8)
C2 O2 Na2 S1 . . 54.17(8)
O1 C1 Na2 O32 . . -30.81(9)
C2 C1 Na2 O32 . . 92.14(8)
S1 C1 Na2 O32 . . -154.20(5)
O1 C1 Na2 O19 . 4_456 66.05(10)
C2 C1 Na2 O19 . 4_456 -171.00(8)
S1 C1 Na2 O19 . 4_456 -57.34(7)
O1 C1 Na2 O28 . 4_466 172.48(9)
C2 C1 Na2 O28 . 4_466 -64.56(9)
S1 C1 Na2 O28 . 4_466 49.09(7)
C2 C1 Na2 O1 . . 122.95(13)
S1 C1 Na2 O1 . . -123.39(11)
O1 C1 Na2 O7 . . 124.56(10)
C2 C1 Na2 O7 . . -112.48(9)
S1 C1 Na2 O7 . . 1.17(4)
O1 C1 Na2 O2 . . -138.15(10)
C2 C1 Na2 O2 . . -15.20(7)
S1 C1 Na2 O2 . . 98.46(6)
O1 C1 Na2 O27 . 4_466 -117.89(9)
C2 C1 Na2 O27 . 4_466 5.06(10)
S1 C1 Na2 O27 . 4_466 118.72(6)
O1 C1 Na2 S3 . 4_466 -154.98(8)
C2 C1 Na2 S3 . 4_466 -32.03(10)
S1 C1 Na2 S3 . 4_466 81.63(6)
O1 C1 Na2 S1 . . 123.39(11)
C2 C1 Na2 S1 . . -113.66(10)
O7 S1 Na2 O32 . . -149.65(9)
O8 S1 Na2 O32 . . 125.98(7)
O9 S1 Na2 O32 . . -60.76(8)
C1 S1 Na2 O32 . . 32.87(7)
O7 S1 Na2 O19 . 4_456 -48.36(8)
O8 S1 Na2 O19 . 4_456 -132.74(7)
O9 S1 Na2 O19 . 4_456 40.52(7)
C1 S1 Na2 O19 . 4_456 134.16(6)
O7 S1 Na2 O28 . 4_466 37.42(7)
O8 S1 Na2 O28 . 4_466 -46.95(7)
O9 S1 Na2 O28 . 4_466 126.31(6)
C1 S1 Na2 O28 . 4_466 -140.06(6)
O7 S1 Na2 O1 . . -154.58(8)
O8 S1 Na2 O1 . . 121.05(7)
O9 S1 Na2 O1 . . -65.69(7)
C1 S1 Na2 O1 . . 27.94(6)
O8 S1 Na2 O7 . . -84.38(9)
O9 S1 Na2 O7 . . 88.89(9)
C1 S1 Na2 O7 . . -177.48(8)
O7 S1 Na2 O2 . . 117.75(8)
O8 S1 Na2 O2 . . 33.37(7)
O9 S1 Na2 O2 . . -153.36(7)
C1 S1 Na2 O2 . . -59.73(6)
O7 S1 Na2 O27 . 4_466 84.91(8)
O8 S1 Na2 O27 . 4_466 0.54(8)
O9 S1 Na2 O27 . 4_466 173.80(7)
C1 S1 Na2 O27 . 4_466 -92.56(7)
O7 S1 Na2 S3 . 4_466 56.22(7)
O8 S1 Na2 S3 . 4_466 -28.16(7)
O9 S1 Na2 S3 . 4_466 145.10(6)
C1 S1 Na2 S3 . 4_466 -121.26(6)
O7 S1 Na2 C1 . . 177.48(8)
O8 S1 Na2 C1 . . 93.10(8)
O9 S1 Na2 C1 . . -93.63(8)
O31 Na1 C11 O11 . . -43.20(9)
O9 Na1 C11 O11 4_456 . 52.55(10)
O17 Na1 C11 O11 . . 125.61(10)
O18 Na1 C11 O11 4_456 . -178.89(9)
O12 Na1 C11 O11 . . -136.56(10)
S2 Na1 C11 O11 4_456 . -142.92(8)
S2 Na1 C11 O11 . . 122.90(10)
O31 Na1 C11 C12 . . 79.87(8)
O9 Na1 C11 C12 4_456 . 175.62(8)
O17 Na1 C11 C12 . . -111.32(9)
O18 Na1 C11 C12 4_456 . -55.82(10)
O11 Na1 C11 C12 . . 123.07(12)
O12 Na1 C11 C12 . . -13.48(7)
S2 Na1 C11 C12 4_456 . -19.85(10)
S2 Na1 C11 C12 . . -114.03(10)
O31 Na1 C11 S2 . . -166.11(5)
O9 Na1 C11 S2 4_456 . -70.35(7)
O17 Na1 C11 S2 . . 2.70(4)
O18 Na1 C11 S2 4_456 . 58.20(8)
O11 Na1 C11 S2 . . -122.90(10)
O12 Na1 C11 S2 . . 100.54(6)
S2 Na1 C11 S2 4_456 . 94.18(6)
C12 C11 O11 Na1 . . -61.93(12)
S2 C11 O11 Na1 . . 59.85(9)
O31 Na1 O11 C11 . . 135.09(9)
O9 Na1 O11 C11 4_456 . -137.25(8)
O17 Na1 O11 C11 . . -44.46(8)
O18 Na1 O11 C11 4_456 . 2.36(19)
O12 Na1 O11 C11 . . 33.86(8)
S2 Na1 O11 C11 4_456 . 74.06(12)
S2 Na1 O11 C11 . . -35.58(7)
O11 C11 C12 O12 . . 61.73(15)
S2 C11 C12 O12 . . -56.95(13)
Na1 C11 C12 O12 . . 19.19(10)
O11 C11 C12 C13 . . -56.18(16)
S2 C11 C12 C13 . . -174.86(10)
Na1 C11 C12 C13 . . -98.72(11)
C11 C12 O12 Na1 . . -26.08(13)
C13 C12 O12 Na1 . . 95.93(11)
O31 Na1 O12 C12 . . -75.63(9)
O9 Na1 O12 C12 4_456 . 74.0(3)
O17 Na1 O12 C12 . . 73.28(9)
O18 Na1 O12 C12 4_456 . 166.62(9)
O11 Na1 O12 C12 . . -3.33(9)
C11 Na1 O12 C12 . . 15.30(8)
S2 Na1 O12 C12 4_456 . -168.67(8)
S2 Na1 O12 C12 . . 52.13(8)
O12 C12 C13 O13 . . 63.56(14)
C11 C12 C13 O13 . . -176.01(12)
O12 C12 C13 C14 . . -175.82(12)
C11 C12 C13 C14 . . -55.40(16)
O13 C13 C14 O14 . . 61.49(15)
C12 C13 C14 O14 . . -56.99(16)
O13 C13 C14 C15 . . -56.83(15)
C12 C13 C14 C15 . . -175.31(12)
O14 C14 C15 O15 . . -164.40(12)
C13 C14 C15 O15 . . -44.55(16)
O14 C14 C15 C16 . . 74.38(15)
C13 C14 C15 C16 . . -165.77(12)
O15 C15 C16 O16 . . -57.27(16)
C14 C15 C16 O16 . . 65.90(16)
O11 C11 S2 O17 . . -45.77(11)
C12 C11 S2 O17 . . 74.33(12)
Na1 C11 S2 O17 . . -3.85(6)
O11 C11 S2 O18 . . -165.90(9)
C12 C11 S2 O18 . . -45.80(12)
Na1 C11 S2 O18 . . -123.98(5)
O11 C11 S2 O19 . . 74.46(10)
C12 C11 S2 O19 . . -165.44(10)
Na1 C11 S2 O19 . . 116.38(5)
O11 C11 S2 Na1 . 4_556 -121.15(8)
C12 C11 S2 Na1 . 4_556 -1.05(13)
Na1 C11 S2 Na1 . 4_556 -79.23(4)
O11 C11 S2 Na1 . . -41.92(8)
C12 C11 S2 Na1 . . 78.18(10)
O31 Na1 S2 O17 . . -168.66(9)
O9 Na1 S2 O17 4_456 . -60.44(8)
O18 Na1 S2 O17 4_456 . 35.31(9)
O11 Na1 S2 O17 . . -157.56(9)
O12 Na1 S2 O17 . . 116.13(8)
C11 Na1 S2 O17 . . 174.23(9)
S2 Na1 S2 O17 4_456 . 52.77(8)
O31 Na1 S2 O18 . . 110.89(8)
O9 Na1 S2 O18 4_456 . -140.89(7)
O17 Na1 S2 O18 . . -80.45(10)
O18 Na1 S2 O18 4_456 . -45.14(9)
O11 Na1 S2 O18 . . 121.99(7)
O12 Na1 S2 O18 . . 35.68(7)
C11 Na1 S2 O18 . . 93.79(8)
S2 Na1 S2 O18 4_456 . -27.68(7)
O31 Na1 S2 O19 . . -77.36(7)
O9 Na1 S2 O19 4_456 . 30.86(7)
O17 Na1 S2 O19 . . 91.31(10)
O18 Na1 S2 O19 4_456 . 126.62(6)
O11 Na1 S2 O19 . . -66.26(7)
O12 Na1 S2 O19 . . -152.56(7)
C11 Na1 S2 O19 . . -94.46(7)
S2 Na1 S2 O19 4_456 . 144.08(6)
O31 Na1 S2 C11 . . 17.10(7)
O9 Na1 S2 C11 4_456 . 125.32(6)
O17 Na1 S2 C11 . . -174.23(9)
O18 Na1 S2 C11 4_456 . -138.92(6)
O11 Na1 S2 C11 . . 28.20(6)
O12 Na1 S2 C11 . . -58.10(6)
S2 Na1 S2 C11 4_456 . -121.46(6)
O31 Na1 S2 Na1 . 4_556 141.00(5)
O9 Na1 S2 Na1 4_456 4_556 -110.78(4)
O17 Na1 S2 Na1 . 4_556 -50.34(8)
O18 Na1 S2 Na1 4_456 4_556 -15.03(3)
O11 Na1 S2 Na1 . 4_556 152.10(4)
O12 Na1 S2 Na1 . 4_556 65.79(3)
C11 Na1 S2 Na1 . 4_556 123.89(5)
S2 Na1 S2 Na1 4_456 4_556 2.430(15)
O18 S2 O17 Na1 . . 121.74(7)
O19 S2 O17 Na1 . . -109.03(7)
C11 S2 O17 Na1 . . 5.57(9)
Na1 S2 O17 Na1 4_556 . 124.50(7)
O31 Na1 O17 S2 . . 17.32(14)
O9 Na1 O17 S2 4_456 . 124.41(8)
O18 Na1 O17 S2 4_456 . -147.76(8)
O11 Na1 O17 S2 . . 18.12(7)
O12 Na1 O17 S2 . . -55.70(7)
C11 Na1 O17 S2 . . -3.78(6)
S2 Na1 O17 S2 4_456 . -139.07(6)
O17 S2 O18 Na1 . 4_556 3.74(9)
O19 S2 O18 Na1 . 4_556 -125.57(7)
C11 S2 O18 Na1 . 4_556 120.43(7)
Na1 S2 O18 Na1 . 4_556 46.64(8)
O17 S2 O19 Na2 . 4_556 -43.70(10)
O18 S2 O19 Na2 . 4_556 85.18(10)
C11 S2 O19 Na2 . 4_556 -159.82(8)
Na1 S2 O19 Na2 4_556 4_556 37.59(11)
Na1 S2 O19 Na2 . 4_556 -87.68(8)
O33 Na3 C21 O21 . . -32.71(10)
O8 Na3 C21 O21 4_466 . -154.29(9)
O29 Na3 C21 O21 4_466 . 53.42(10)
O22 Na3 C21 O21 . . -137.32(10)
O27 Na3 C21 O21 . . 123.16(10)
S3 Na3 C21 O21 . . 124.14(11)
O33 Na3 C21 C22 . . 91.45(9)
O8 Na3 C21 C22 4_466 . -30.14(10)
O21 Na3 C21 C22 . . 124.15(12)
O29 Na3 C21 C22 4_466 . 177.58(8)
O22 Na3 C21 C22 . . -13.16(7)
O27 Na3 C21 C22 . . -112.68(9)
S3 Na3 C21 C22 . . -111.71(10)
O33 Na3 C21 S3 . . -156.84(6)
O8 Na3 C21 S3 4_466 . 81.57(8)
O21 Na3 C21 S3 . . -124.14(11)
O29 Na3 C21 S3 4_466 . -70.71(6)
O22 Na3 C21 S3 . . 98.55(6)
O27 Na3 C21 S3 . . -0.97(4)
C22 C21 O21 Na3 . . -60.23(12)
S3 C21 O21 Na3 . . 59.99(10)
O33 Na3 O21 C21 . . 150.34(9)
O8 Na3 O21 C21 4_466 . 50.90(16)
O29 Na3 O21 C21 4_466 . -134.53(9)
O22 Na3 O21 C21 . . 33.36(8)
O27 Na3 O21 C21 . . -46.53(8)
S3 Na3 O21 C21 . . -34.66(7)
O21 C21 C22 O22 . . 58.43(15)
S3 C21 C22 O22 . . -60.79(13)
Na3 C21 C22 O22 . . 18.23(10)
O21 C21 C22 C23 . . -59.80(16)
S3 C21 C22 C23 . . -179.02(10)
Na3 C21 C22 C23 . . -100.00(11)
C23 C22 O22 Na3 . . 96.13(11)
C21 C22 O22 Na3 . . -25.44(13)
O33 Na3 O22 C22 . . -85.00(10)
O8 Na3 O22 C22 4_466 . -176.49(9)
O21 Na3 O22 C22 . . -3.17(9)
O29 Na3 O22 C22 4_466 . 59.7(2)
O27 Na3 O22 C22 . . 72.39(9)
C21 Na3 O22 C22 . . 15.14(8)
S3 Na3 O22 C22 . . 52.24(8)
O22 C22 C23 O23 . . 65.17(15)
C21 C22 C23 O23 . . -175.32(12)
O22 C22 C23 C24 . . -173.24(12)
C21 C22 C23 C24 . . -53.72(17)
O23 C23 C24 O24 . . 60.83(15)
C22 C23 C24 O24 . . -58.29(16)
O23 C23 C24 C25 . . -58.75(15)
C22 C23 C24 C25 . . -177.88(12)
O24 C24 C25 O25 . . -167.35(12)
C23 C24 C25 O25 . . -46.81(16)
O24 C24 C25 C26 . . 74.26(15)
C23 C24 C25 C26 . . -165.20(13)
O25 C25 C26 O26 . . 55.48(15)
C24 C25 C26 O26 . . 175.30(12)
O21 C21 S3 O29 . . 82.67(11)
C22 C21 S3 O29 . . -157.93(10)
Na3 C21 S3 O29 . . 122.79(6)
O21 C21 S3 O27 . . -38.69(11)
C22 C21 S3 O27 . . 80.71(11)
Na3 C21 S3 O27 . . 1.43(6)
O21 C21 S3 O28 . . -157.38(10)
C22 C21 S3 O28 . . -37.98(12)
Na3 C21 S3 O28 . . -117.26(5)
O21 C21 S3 Na2 . 4_566 -106.71(9)
C22 C21 S3 Na2 . 4_566 12.69(12)
Na3 C21 S3 Na2 . 4_566 -66.59(5)
O21 C21 S3 Na3 . . -40.12(8)
C22 C21 S3 Na3 . . 79.28(10)
O33 Na3 S3 O29 . . -56.93(10)
O8 Na3 S3 O29 4_466 . 142.54(7)
O21 Na3 S3 O29 . . -65.08(7)
O29 Na3 S3 O29 4_466 . 29.16(9)
O22 Na3 S3 O29 . . -152.62(7)
O27 Na3 S3 O29 . . 85.14(9)
C21 Na3 S3 O29 . . -92.82(8)
O33 Na3 S3 O27 . . -142.06(10)
O8 Na3 S3 O27 4_466 . 57.40(8)
O21 Na3 S3 O27 . . -150.22(8)
O29 Na3 S3 O27 4_466 . -55.98(7)
O22 Na3 S3 O27 . . 122.24(7)
C21 Na3 S3 O27 . . -177.96(9)
O33 Na3 S3 O28 . . 129.29(9)
O8 Na3 S3 O28 4_466 . -31.25(8)
O21 Na3 S3 O28 . . 121.14(7)
O29 Na3 S3 O28 4_466 . -144.62(6)
O22 Na3 S3 O28 . . 33.60(7)
O27 Na3 S3 O28 . . -88.65(9)
C21 Na3 S3 O28 . . 93.39(8)
O33 Na3 S3 C21 . . 35.89(9)
O8 Na3 S3 C21 4_466 . -124.64(7)
O21 Na3 S3 C21 . . 27.74(6)
O29 Na3 S3 C21 4_466 . 121.98(6)
O22 Na3 S3 C21 . . -59.80(6)
O27 Na3 S3 C21 . . 177.96(9)
O33 Na3 S3 Na2 . 4_566 162.50(8)
O8 Na3 S3 Na2 4_466 4_566 1.97(4)
O21 Na3 S3 Na2 . 4_566 154.35(4)
O29 Na3 S3 Na2 4_466 4_566 -111.41(4)
O22 Na3 S3 Na2 . 4_566 66.81(4)
O27 Na3 S3 Na2 . 4_566 -55.43(7)
C21 Na3 S3 Na2 . 4_566 126.61(5)
O29 S3 O27 Na3 . . -118.96(7)
O28 S3 O27 Na3 . . 112.49(7)
C21 S3 O27 Na3 . . -1.94(8)
Na2 S3 O27 Na3 4_566 . 112.96(6)
O29 S3 O27 Na2 . 4_566 128.09(6)
O28 S3 O27 Na2 . 4_566 -0.46(6)
C21 S3 O27 Na2 . 4_566 -114.90(6)
Na3 S3 O27 Na2 . 4_566 -112.96(6)
O33 Na3 O27 S3 . . 70.30(16)
O8 Na3 O27 S3 4_466 . -132.05(6)
O21 Na3 O27 S3 . . 23.97(6)
O29 Na3 O27 S3 4_466 . 127.06(7)
O22 Na3 O27 S3 . . -50.05(6)
C21 Na3 O27 S3 . . 1.32(6)
O33 Na3 O27 Na2 . 4_566 169.81(13)
O8 Na3 O27 Na2 4_466 4_566 -32.54(6)
O21 Na3 O27 Na2 . 4_566 123.48(5)
O29 Na3 O27 Na2 4_466 4_566 -133.43(5)
O22 Na3 O27 Na2 . 4_566 49.46(5)
C21 Na3 O27 Na2 . 4_566 100.83(6)
S3 Na3 O27 Na2 . 4_566 99.51(8)
O29 S3 O28 Na2 . 4_566 -128.10(6)
O27 S3 O28 Na2 . 4_566 0.55(8)
C21 S3 O28 Na2 . 4_566 116.45(6)
Na3 S3 O28 Na2 . 4_566 46.46(6)
O27 S3 O29 Na3 . 4_566 -21.01(12)
O28 S3 O29 Na3 . 4_566 106.76(11)
C21 S3 O29 Na3 . 4_566 -138.61(10)
Na2 S3 O29 Na3 4_566 4_566 52.60(13)
Na3 S3 O29 Na3 . 4_566 -67.44(11)
